data_7232605
loop_
_publ_author_name
'Fornasari, Luca'
'd'Agostino, Simone'
'Braga, Dario'

_publ_section_title
;
 Supramolecular zwitterions based on a novel boronic acid--squarate
 dianion synthon
;
_journal_issue 20
_journal_name_full CrystEngComm
_journal_page_first 3186
_journal_paper_doi 10.1039/C9CE00367C
_journal_volume 21
_journal_year 2019
_chemical_formula_moiety 'C4 O4, 2(H2 O), 2(C5 H7 B N O2)'
_chemical_formula_sum 'C14 H18 B2 N2 O10'
_chemical_formula_weight 395.92
_space_group_crystal_system monoclinic
_space_group_IT_number 12
_space_group_name_Hall '-I 2y'
_space_group_name_H-M_alt 'I 1 2/m 1'
_symmetry_space_group_name_Hall '-I 2y'
_symmetry_space_group_name_H-M 'I 1 2/m 1'
_atom_sites_solution_hydrogens mixed
_atom_sites_solution_primary dual
_audit_creation_date 2019-02-26
_audit_creation_method
;
Olex2 1.2
(compiled 2018.05.29 svn.r3508 for OlexSys, GUI svn.r5506)
;
_audit_update_record
;
2019-02-28 deposited with the CCDC.    2019-04-15 downloaded from the CCDC.
;
_cell_angle_alpha 90
_cell_angle_beta 94.556(6)
_cell_angle_gamma 90
_cell_formula_units_Z 2
_cell_length_a 3.7455(3)
_cell_length_b 10.5330(6)
_cell_length_c 21.5313(12)
_cell_measurement_reflns_used 1268
_cell_measurement_temperature 250
_cell_measurement_theta_max 28.9530
_cell_measurement_theta_min 3.8000
_cell_volume 846.75(10)
_computing_cell_refinement 'CrysAlisPro 1.171.38.42b (Rigaku OD, 2015)'
_computing_data_collection 'CrysAlisPro 1.171.38.42b (Rigaku OD, 2015)'
_computing_data_reduction 'CrysAlisPro 1.171.38.42b (Rigaku OD, 2015)'
_computing_molecular_graphics 'Olex2 (Dolomanov et al., 2009)'
_computing_publication_material 'Olex2 (Dolomanov et al., 2009)'
_computing_structure_refinement 'ShelXL (Sheldrick, 2015)'
_computing_structure_solution 'ShelXT (Sheldrick, 2015)'
_diffrn_ambient_temperature 250
_diffrn_detector 'CCD plate'
_diffrn_detector_area_resol_mean 16.1340
_diffrn_detector_type Sapphire3
_diffrn_measured_fraction_theta_full 0.998
_diffrn_measured_fraction_theta_max 0.998
_diffrn_measurement_details
;
List of Runs (angles in degrees, time in seconds):

  # Type    Start    End  Width  t~exp~   \w     \q     \k     \f   Frames
#--------------------------------------------------------------------------
  1  \w    -57.00 -52.00   1.00   10.00    --  -17.60 134.00  14.00    5
  2  \w     28.00  33.00   1.00   10.00    --  -17.60  70.00  90.00    5
  3  \w     28.00  33.00   1.00   10.00    --   19.16 -70.00  90.00    5
  4  \w    -15.00  23.00   1.00   15.00    --  -17.75 -99.00  30.00   38
  5  \w     44.00  94.00   1.00   15.00    --   19.00-178.00 -30.00   50
  6  \w      2.00  83.00   1.00   15.00    --   19.00  38.00  90.00   81
  7  \w    -22.00  55.00   1.00   15.00    --   19.00 -99.00-180.00   77
  8  \w    -53.00  45.00   1.00   15.00    --   19.00 -38.00 -90.00   98
;
_diffrn_measurement_device 'four-circle diffractometer'
_diffrn_measurement_device_type 'Xcalibur, Sapphire3'
_diffrn_measurement_method '\w scans'
_diffrn_orient_matrix_type 'CrysAlisPro convention (1999,Acta A55,543-557)'
_diffrn_orient_matrix_UB_11 0.0218117000
_diffrn_orient_matrix_UB_12 0.0644058000
_diffrn_orient_matrix_UB_13 -0.0084945000
_diffrn_orient_matrix_UB_21 0.1886492000
_diffrn_orient_matrix_UB_22 -0.0077171000
_diffrn_orient_matrix_UB_23 0.0032572000
_diffrn_orient_matrix_UB_31 -0.0021540000
_diffrn_orient_matrix_UB_32 -0.0179835000
_diffrn_orient_matrix_UB_33 -0.0317935000
_diffrn_radiation_monochromator graphite
_diffrn_radiation_probe x-ray
_diffrn_radiation_type MoK\a
_diffrn_radiation_wavelength 0.71073
_diffrn_reflns_av_R_equivalents 0.0169
_diffrn_reflns_av_unetI/netI 0.0161
_diffrn_reflns_Laue_measured_fraction_full 0.998
_diffrn_reflns_Laue_measured_fraction_max 0.998
_diffrn_reflns_limit_h_max 4
_diffrn_reflns_limit_h_min -4
_diffrn_reflns_limit_k_max 12
_diffrn_reflns_limit_k_min -12
_diffrn_reflns_limit_l_max 26
_diffrn_reflns_limit_l_min -26
_diffrn_reflns_number 2893
_diffrn_reflns_point_group_measured_fraction_full 0.998
_diffrn_reflns_point_group_measured_fraction_max 0.998
_diffrn_reflns_theta_full 25.242
_diffrn_reflns_theta_max 26.001
_diffrn_reflns_theta_min 3.442
_diffrn_source 'fine-focus sealed X-ray tube'
_diffrn_source_type 'Enhance (Mo) X-ray Source'
_exptl_absorpt_coefficient_mu 0.130
_exptl_absorpt_correction_T_max 1.00000
_exptl_absorpt_correction_T_min 0.91184
_exptl_absorpt_correction_type multi-scan
_exptl_absorpt_process_details
;
CrysAlisPro 1.171.38.42b (Rigaku Oxford Diffraction, 2015)
Empirical absorption correction using spherical harmonics,
 implemented in SCALE3 ABSPACK scaling algorithm.
;
_exptl_crystal_colour colourless
_exptl_crystal_colour_primary colourless
_exptl_crystal_density_diffrn 1.553
_exptl_crystal_description prism
_exptl_crystal_F_000 412
_exptl_crystal_size_max 0.5
_exptl_crystal_size_mid 0.2
_exptl_crystal_size_min 0.1
_refine_diff_density_max 0.239
_refine_diff_density_min -0.229
_refine_diff_density_rms 0.052
_refine_ls_extinction_method none
_refine_ls_goodness_of_fit_ref 1.079
_refine_ls_hydrogen_treatment constr
_refine_ls_matrix_type full
_refine_ls_number_parameters 73
_refine_ls_number_reflns 884
_refine_ls_number_restraints 0
_refine_ls_restrained_S_all 1.079
_refine_ls_R_factor_all 0.0415
_refine_ls_R_factor_gt 0.0375
_refine_ls_shift/su_max 0.000
_refine_ls_shift/su_mean 0.000
_refine_ls_structure_factor_coef Fsqd
_refine_ls_weighting_details 'w=1/[\s^2^(Fo^2^)+(0.0571P)^2^+0.3930P] where P=(Fo^2^+2Fc^2^)/3'
_refine_ls_weighting_scheme calc
_refine_ls_wR_factor_gt 0.1024
_refine_ls_wR_factor_ref 0.1059
_reflns_Friedel_coverage 0.000
_reflns_number_gt 782
_reflns_number_total 884
_reflns_threshold_expression 'I > 2\s(I)'
_cod_data_source_file c9ce00367c2.cif
_cod_data_source_block 1a
_cod_depositor_comments 'Adding full bibliography for 7232605--7232608.cif.'
_cod_database_code 7232605
_shelx_shelxl_version_number 2016/6
_shelx_space_group_comment
;
The symmetry employed for this shelxl refinement is uniquely defined
by the following loop, which should always be used as a source of
symmetry information in preference to the above space-group names.
They are only intended as comments.
;
_shelx_estimated_absorpt_t_max 0.987
_shelx_estimated_absorpt_t_min 0.938
_reflns_odcompleteness_completeness 99.78
_reflns_odcompleteness_iscentric 1
_reflns_odcompleteness_theta 26.32
_olex2_refinement_description
;
1. Fixed Uiso
 At 1.2 times of:
  All C(H) groups, All N(H) groups
 At 1.5 times of:
  All O(H) groups
2.a Free rotating group:
 O3(H3A)
2.b Aromatic/amide H refined with riding coordinates:
 N1(H1), C3(H3), C4(H4)
2.c Idealised tetrahedral OH refined as rotating group:
 O1(H1A)
;
_olex2_submission_special_instructions 'No special instructions were received'
_oxdiff_exptl_absorpt_empirical_details
;
Empirical correction (ABSPACK) includes:
- Absorption correction using spherical harmonics
- Frame scaling
;
_oxdiff_exptl_absorpt_empirical_full_max 1.174
_oxdiff_exptl_absorpt_empirical_full_min 0.810

loop_
_space_group_symop_operation_xyz
'x, y, z'
'-x, y, -z'
'x+1/2, y+1/2, z+1/2'
'-x+1/2, y+1/2, -z+1/2'
'-x, -y, -z'
'x, -y, z'
'-x+1/2, -y+1/2, -z+1/2'
'x+1/2, -y+1/2, z+1/2'

loop_
_atom_site_label
_atom_site_type_symbol
_atom_site_fract_x
_atom_site_fract_y
_atom_site_fract_z
_atom_site_U_iso_or_equiv
_atom_site_adp_type
_atom_site_occupancy
_atom_site_site_symmetry_order
_atom_site_calc_flag
_atom_site_refinement_flags_posn
_atom_site_refinement_flags_adp
_atom_site_refinement_flags_occupancy
O2 O 0.8322(3) 0.65396(9) 0.56665(4) 0.0367(3) Uani 1 1 d . . .
O3 O 0.500000 0.85555(13) 0.500000 0.0416(4) Uani 1 2 d S T P
H3A H 0.361101 0.807133 0.477671 0.062 Uiso 1 1 d G . .
N1 N 0.2422(4) 0.500000 0.89508(7) 0.0353(4) Uani 1 2 d S T P
H1 H 0.173541 0.500000 0.932744 0.042 Uiso 1 2 calc RS T P
O1 O 0.6262(4) 0.61335(11) 0.68103(5) 0.0554(4) Uani 1 1 d . . .
H1A H 0.689652 0.603976 0.645250 0.083 Uiso 1 1 calc GR . .
C1 C 0.9251(3) 0.56895(12) 0.53032(5) 0.0265(3) Uani 1 1 d . . .
C2 C 0.4580(5) 0.500000 0.77603(8) 0.0280(4) Uani 1 2 d S T P
C3 C 0.4035(4) 0.61190(15) 0.80753(7) 0.0399(4) Uani 1 1 d . . .
H3 H 0.442148 0.690015 0.788050 0.048 Uiso 1 1 calc R . .
C4 C 0.2932(4) 0.61047(15) 0.86709(7) 0.0425(4) Uani 1 1 d . . .
H4 H 0.254240 0.687138 0.887848 0.051 Uiso 1 1 calc R . .
B1 B 0.5799(6) 0.500000 0.70660(9) 0.0293(5) Uani 1 2 d S T P

loop_
_atom_site_aniso_label
_atom_site_aniso_U_11
_atom_site_aniso_U_22
_atom_site_aniso_U_33
_atom_site_aniso_U_23
_atom_site_aniso_U_13
_atom_site_aniso_U_12
O2 0.0600(7) 0.0246(6) 0.0278(5) -0.0035(4) 0.0182(4) 0.0006(4)
O3 0.0689(11) 0.0256(8) 0.0321(8) 0.000 0.0162(7) 0.000
N1 0.0359(9) 0.0498(11) 0.0212(8) 0.000 0.0091(6) 0.000
O1 0.1027(10) 0.0342(7) 0.0340(6) -0.0018(5) 0.0355(6) -0.0071(6)
C1 0.0346(7) 0.0246(7) 0.0210(6) 0.0008(5) 0.0061(5) -0.0013(5)
C2 0.0276(9) 0.0330(10) 0.0240(9) 0.000 0.0054(7) 0.000
C3 0.0582(9) 0.0324(8) 0.0314(7) -0.0032(6) 0.0183(6) -0.0120(7)
C4 0.0574(9) 0.0388(8) 0.0336(8) -0.0114(7) 0.0171(7) -0.0116(7)
B1 0.0325(11) 0.0317(11) 0.0246(10) 0.000 0.0081(8) 0.000

loop_
_atom_type_symbol
_atom_type_description
_atom_type_scat_dispersion_real
_atom_type_scat_dispersion_imag
_atom_type_scat_source
C C 0.0033 0.0016 'International Tables Vol C Tables 4.2.6.8 and 6.1.1.4'
H H 0.0000 0.0000 'International Tables Vol C Tables 4.2.6.8 and 6.1.1.4'
B B 0.0013 0.0007 'International Tables Vol C Tables 4.2.6.8 and 6.1.1.4'
N N 0.0061 0.0033 'International Tables Vol C Tables 4.2.6.8 and 6.1.1.4'
O O 0.0106 0.0060 'International Tables Vol C Tables 4.2.6.8 and 6.1.1.4'

loop_
_geom_angle_atom_site_label_1
_geom_angle_atom_site_label_2
_geom_angle_atom_site_label_3
_geom_angle
_geom_angle_site_symmetry_1
_geom_angle_site_symmetry_3
H3A O3 H3A 106.2 . 2_656
C4 N1 H1 119.1 . .
C4 N1 H1 119.1 6_565 .
C4 N1 C4 121.88(17) . 6_565
B1 O1 H1A 109.5 . .
O2 C1 C1 135.46(7) . 6_565
O2 C1 C1 134.53(7) . 2_756
C1 C1 C1 90.0 6_565 2_756
C3 C2 C3 116.90(17) . 6_565
C3 C2 B1 121.55(9) 6_565 .
C3 C2 B1 121.55(9) . .
C2 C3 H3 119.5 . .
C4 C3 C2 120.92(14) . .
C4 C3 H3 119.5 . .
N1 C4 C3 119.69(14) . .
N1 C4 H4 120.2 . .
C3 C4 H4 120.2 . .
O1 B1 O1 127.40(18) 6_565 .
O1 B1 C2 116.30(9) 6_565 .
O1 B1 C2 116.30(9) . .

loop_
_geom_bond_atom_site_label_1
_geom_bond_atom_site_label_2
_geom_bond_distance
_geom_bond_site_symmetry_2
O2 C1 1.2562(15) .
O3 H3A 0.8498 .
O3 H3A 0.850(19) 2_656
N1 H1 0.8700 .
N1 C4 1.3311(17) .
N1 C4 1.3312(17) 6_565
O1 H1A 0.8300 .
O1 B1 1.3317(14) .
C1 C1 1.452(2) 6_565
C1 C1 1.461(2) 2_756
C2 C3 1.3831(18) .
C2 C3 1.3831(18) 6_565
C2 B1 1.598(3) .
C3 H3 0.9400 .
C3 C4 1.378(2) .
C4 H4 0.9400 .
